data_7127106
loop_
_publ_author_name
'Raghavan, Adharsh'
'Anderson, Nickolas H.'
'Tatebe, Caleb J.'
'Stanley, Dalton A.'
'Zeller, Matthias'
'Bart, Suzanne C.'

_publ_section_title
;
 Insight into geometric preferences in uranium(VI) mixed tris(imido)
 systems.
;
_journal_issue 75
_journal_name_full 'Chemical communications (Cambridge, England)'
_journal_page_first 11138
_journal_page_last 11141
_journal_paper_doi 10.1039/d0cc03261a
_journal_volume 56
_journal_year 2020
_chemical_formula_moiety 'C65 H86 N6 O U'
_chemical_formula_sum 'C65 H86 N6 O U'
_chemical_formula_weight 1205.42
_chemical_name_common 2-(dipp)2(Detp)
_chemical_name_systematic '[MesPDIMe]U(N-dipp)2(N-detp)'
_chemical_properties_physical Air-sensitive,Moisture-sensitive,Oxygen-sensitive
_space_group_crystal_system monoclinic
_space_group_IT_number 14
_space_group_name_Hall '-P 2ybc'
_space_group_name_H-M_alt 'P 1 21/c 1'
_atom_sites_solution_hydrogens geom
_atom_sites_solution_primary direct
_atom_sites_solution_secondary difmap
_audit_creation_method SHELXL-2014/7
_audit_update_record
;
2020-04-10 deposited with the CCDC.	2020-08-10 downloaded from the CCDC.
;
_cell_angle_alpha 90
_cell_angle_beta 100.3112(12)
_cell_angle_gamma 90
_cell_formula_units_Z 4
_cell_length_a 11.3843(4)
_cell_length_b 23.5278(9)
_cell_length_c 22.0095(8)
_cell_measurement_reflns_used 9938
_cell_measurement_temperature 100(2)
_cell_measurement_theta_max 78.52
_cell_measurement_theta_min 2.77
_cell_volume 5800.0(4)
_computing_cell_refinement 'SAINT V8.37A (Bruker, 2014)'
_computing_data_collection 'Apex3 v2016.9-0 (Bruker, 2016)'
_computing_data_reduction 'SAINT V8.37A (Bruker, 2014)'
_computing_structure_refinement
;  
SHELXL-2014/7 (Sheldrick, 2014), 
SHELXLE Rev714 (H\"ubschle et al., 2011)
;
_computing_structure_solution 'SHELXS-97 (Sheldrick, 2008)'
_diffrn_ambient_temperature 100(2)
_diffrn_measured_fraction_theta_full 0.999
_diffrn_measured_fraction_theta_max 0.989
_diffrn_measurement_device_type 'Bruker AXS D8 Quest CMOS diffractometer'
_diffrn_measurement_method 'omega and phi scans'
_diffrn_radiation_monochromator 'laterally graded multilayer (Goebel) mirror'
_diffrn_radiation_type CuK\a
_diffrn_radiation_wavelength 1.54178
_diffrn_reflns_av_R_equivalents 0.0464
_diffrn_reflns_av_unetI/netI 0.0099
_diffrn_reflns_Laue_measured_fraction_full 0.999
_diffrn_reflns_Laue_measured_fraction_max 0.989
_diffrn_reflns_limit_h_max 14
_diffrn_reflns_limit_h_min -13
_diffrn_reflns_limit_k_max 29
_diffrn_reflns_limit_k_min -29
_diffrn_reflns_limit_l_max 28
_diffrn_reflns_limit_l_min -28
_diffrn_reflns_number 523286
_diffrn_reflns_point_group_measured_fraction_full 0.999
_diffrn_reflns_point_group_measured_fraction_max 0.989
_diffrn_reflns_theta_full 67.679
_diffrn_reflns_theta_max 79.639
_diffrn_reflns_theta_min 2.773
_diffrn_source 'I-mu-S microsource X-ray tube'
_exptl_absorpt_coefficient_mu 8.224
_exptl_absorpt_correction_T_max 0.7543
_exptl_absorpt_correction_T_min 0.4915
_exptl_absorpt_correction_type multi-scan
_exptl_absorpt_process_details 'Apex3 v2016.9-0 (Bruker, 2016)'
_exptl_crystal_colour brown
_exptl_crystal_density_diffrn 1.380
_exptl_crystal_description needle
_exptl_crystal_F_000 2472
_exptl_crystal_recrystallization_method 'Re-crystallisation from solvent: THF, n-pentane'
_exptl_crystal_size_max 0.28
_exptl_crystal_size_mid 0.19
_exptl_crystal_size_min 0.09
_refine_diff_density_max 1.666
_refine_diff_density_min -2.048
_refine_diff_density_rms 0.106
_refine_ls_extinction_coef 0.000154(8)
_refine_ls_extinction_expression Fc^*^=kFc[1+0.001xFc^2^\l^3^/sin(2\q)]^-1/4^
_refine_ls_extinction_method 'SHELXL-2014/7 (Sheldrick 2014'
_refine_ls_goodness_of_fit_ref 1.127
_refine_ls_hydrogen_treatment constr
_refine_ls_matrix_type full
_refine_ls_number_parameters 677
_refine_ls_number_reflns 12482
_refine_ls_number_restraints 0
_refine_ls_restrained_S_all 1.127
_refine_ls_R_factor_all 0.0307
_refine_ls_R_factor_gt 0.0300
_refine_ls_shift/su_max 0.008
_refine_ls_shift/su_mean 0.000
_refine_ls_structure_factor_coef Fsqd
_refine_ls_weighting_details 'w=1/[\s^2^(Fo^2^)+(0.0170P)^2^+28.4620P] where P=(Fo^2^+2Fc^2^)/3'
_refine_ls_weighting_scheme calc
_refine_ls_wR_factor_gt 0.0697
_refine_ls_wR_factor_ref 0.0703
_reflns_Friedel_coverage 0.000
_reflns_number_gt 12224
_reflns_number_total 12482
_reflns_threshold_expression 'I > 2\s(I)'
_cod_data_source_file d0cc03261a2.cif
_cod_data_source_block CTAR2
_cod_depositor_comments 'Adding full bibliography for 7127104--7127106.cif.'
_cod_original_sg_symbol_H-M 'P 21/c'
_cod_database_code 7127106
_shelx_shelxl_version_number 2014/7
_shelx_space_group_comment
;
The symmetry employed for this shelxl refinement is uniquely defined
by the following loop, which should always be used as a source of
symmetry information in preference to the above space-group names.
They are only intended as comments.
;

loop_
_space_group_symop_operation_xyz
'x, y, z'
'-x, y+1/2, -z+1/2'
'-x, -y, -z'
'x, -y-1/2, z-1/2'

loop_
_atom_site_label
_atom_site_type_symbol
_atom_site_fract_x
_atom_site_fract_y
_atom_site_fract_z
_atom_site_U_iso_or_equiv
_atom_site_adp_type
_atom_site_occupancy
_atom_site_site_symmetry_order
_atom_site_calc_flag
_atom_site_refinement_flags_posn
_atom_site_refinement_flags_adp
_atom_site_refinement_flags_occupancy
_atom_site_disorder_assembly
_atom_site_disorder_group
U1 U 0.43103(2) 0.68772(2) 0.69899(2) 0.01281(4) Uani 1 1 d . . . . .
O1 O 0.1231(3) 0.53058(14) 0.89948(15) 0.0398(7) Uani 1 1 d . . . . .
N1 N 0.4317(2) 0.59967(12) 0.76958(13) 0.0157(6) Uani 1 1 d . . . . .
C2 C 0.3735(3) 0.55415(16) 0.85693(17) 0.0214(7) Uani 1 1 d . . . . .
H2 H 0.3311 0.5557 0.8904 0.026 Uiso 1 1 calc R U . . .
N2 N 0.3284(3) 0.69686(12) 0.79287(13) 0.0155(6) Uani 1 1 d . . . . .
C3 C 0.4342(4) 0.50535(16) 0.84597(18) 0.0241(8) Uani 1 1 d . . . . .
H3 H 0.4357 0.4733 0.8723 0.029 Uiso 1 1 calc R U . . .
N3 N 0.5275(3) 0.59647(13) 0.66734(13) 0.0180(6) Uani 1 1 d . . . . .
C4 C 0.4928(3) 0.50408(16) 0.79591(18) 0.0228(7) Uani 1 1 d . . . . .
H4 H 0.5361 0.4712 0.7879 0.027 Uiso 1 1 calc R U . . .
N4 N 0.4312(3) 0.75662(13) 0.64329(14) 0.0209(6) Uani 1 1 d . . . . .
C5 C 0.4876(3) 0.55144(15) 0.75758(16) 0.0178(7) Uani 1 1 d . . . . .
N5 N 0.2777(3) 0.65496(12) 0.65594(13) 0.0172(6) Uani 1 1 d . . . . .
C6 C 0.5389(3) 0.55102(15) 0.70006(17) 0.0197(7) Uani 1 1 d . . . . .
N6 N 0.5856(3) 0.70495(12) 0.75373(13) 0.0179(6) Uani 1 1 d . . . . .
C7 C 0.5977(4) 0.49740(17) 0.6837(2) 0.0309(9) Uani 1 1 d . . . . .
H7A H 0.5400 0.4661 0.6795 0.046 Uiso 1 1 calc R U . . .
H7B H 0.6656 0.4883 0.7164 0.046 Uiso 1 1 calc R U . . .
H7C H 0.6260 0.5027 0.6446 0.046 Uiso 1 1 calc R U . . .
C65 C 0.1100(6) 0.4717(2) 0.8839(3) 0.0521(14) Uani 1 1 d . . . . .
H65A H 0.1591 0.4619 0.8526 0.063 Uiso 1 1 calc R U . . .
H65B H 0.0255 0.4630 0.8668 0.063 Uiso 1 1 calc R U . . .
C64 C 0.1508(5) 0.4380(2) 0.9426(2) 0.0470(12) Uani 1 1 d . . . . .
H64A H 0.0838 0.4162 0.9543 0.056 Uiso 1 1 calc R U . . .
H64B H 0.2156 0.4113 0.9376 0.056 Uiso 1 1 calc R U . . .
C8 C 0.5718(3) 0.59763(15) 0.60951(16) 0.0189(7) Uani 1 1 d . . . . .
C9 C 0.6871(3) 0.61762(16) 0.60897(17) 0.0209(7) Uani 1 1 d . . . . .
C10 C 0.7262(3) 0.62067(17) 0.55251(17) 0.0239(8) Uani 1 1 d . . . . .
H10 H 0.8050 0.6335 0.5516 0.029 Uiso 1 1 calc R U . . .
C11 C 0.6526(4) 0.60537(18) 0.49734(18) 0.0266(8) Uani 1 1 d . . . . .
C12 C 0.5394(4) 0.58502(17) 0.50007(17) 0.0255(8) Uani 1 1 d . . . . .
H12 H 0.4890 0.5740 0.4628 0.031 Uiso 1 1 calc R U . . .
C13 C 0.4965(3) 0.58013(16) 0.55516(17) 0.0223(7) Uani 1 1 d . . . . .
C14 C 0.7698(3) 0.6348(2) 0.66731(17) 0.0286(9) Uani 1 1 d . . . . .
H14A H 0.8473 0.6458 0.6575 0.043 Uiso 1 1 calc R U . . .
H14B H 0.7805 0.6027 0.6962 0.043 Uiso 1 1 calc R U . . .
H14C H 0.7354 0.6670 0.6862 0.043 Uiso 1 1 calc R U . . .
C15 C 0.3748(4) 0.55522(18) 0.55545(19) 0.0290(9) Uani 1 1 d . . . . .
H15A H 0.3254 0.5595 0.5144 0.043 Uiso 1 1 calc R U . . .
H15B H 0.3370 0.5752 0.5860 0.043 Uiso 1 1 calc R U . . .
H15C H 0.3827 0.5148 0.5661 0.043 Uiso 1 1 calc R U . . .
C16 C 0.6965(4) 0.6103(2) 0.43656(19) 0.0373(10) Uani 1 1 d . . . . .
H16A H 0.6290 0.6061 0.4024 0.056 Uiso 1 1 calc R U . . .
H16B H 0.7553 0.5804 0.4340 0.056 Uiso 1 1 calc R U . . .
H16C H 0.7336 0.6476 0.4340 0.056 Uiso 1 1 calc R U . . .
C17 C 0.3157(3) 0.65543(15) 0.82911(16) 0.0172(7) Uani 1 1 d . . . . .
C18 C 0.2456(4) 0.65778(16) 0.88031(17) 0.0235(8) Uani 1 1 d . . . . .
H18A H 0.2061 0.6948 0.8799 0.035 Uiso 1 1 calc R U . . .
H18B H 0.2995 0.6525 0.9199 0.035 Uiso 1 1 calc R U . . .
H18C H 0.1854 0.6276 0.8746 0.035 Uiso 1 1 calc R U . . .
C20 C 0.1663(3) 0.76765(16) 0.77356(17) 0.0222(7) Uani 1 1 d . . . . .
C24 C 0.3510(3) 0.78804(15) 0.84611(17) 0.0203(7) Uani 1 1 d . . . . .
C19 C 0.2801(3) 0.75188(15) 0.80416(16) 0.0174(7) Uani 1 1 d . . . . .
C21 C 0.1251(3) 0.82157(17) 0.7857(2) 0.0259(8) Uani 1 1 d . . . . .
H21 H 0.0485 0.8332 0.7650 0.031 Uiso 1 1 calc R U . . .
C22 C 0.1918(4) 0.85873(16) 0.8270(2) 0.0285(9) Uani 1 1 d . . . . .
C23 C 0.3049(4) 0.84149(16) 0.8560(2) 0.0264(8) Uani 1 1 d . . . . .
H23 H 0.3524 0.8670 0.8834 0.032 Uiso 1 1 calc R U . . .
C25 C 0.0859(4) 0.72763(19) 0.7318(2) 0.0311(9) Uani 1 1 d . . . . .
H25A H 0.0232 0.7494 0.7055 0.047 Uiso 1 1 calc R U . . .
H25B H 0.0494 0.7007 0.7569 0.047 Uiso 1 1 calc R U . . .
H25C H 0.1328 0.7067 0.7059 0.047 Uiso 1 1 calc R U . . .
C26 C 0.1402(4) 0.91517(18) 0.8416(3) 0.0444(13) Uani 1 1 d . . . . .
H26A H 0.1224 0.9381 0.8039 0.067 Uiso 1 1 calc R U . . .
H26B H 0.1981 0.9353 0.8725 0.067 Uiso 1 1 calc R U . . .
H26C H 0.0666 0.9088 0.8579 0.067 Uiso 1 1 calc R U . . .
C28 C 0.1790(3) 0.63344(15) 0.61556(16) 0.0171(7) Uani 1 1 d . . . . .
C27 C 0.4685(3) 0.76889(17) 0.88255(18) 0.0243(8) Uani 1 1 d . . . . .
H27A H 0.5196 0.7551 0.8543 0.036 Uiso 1 1 calc R U . . .
H27B H 0.4551 0.7382 0.9106 0.036 Uiso 1 1 calc R U . . .
H27C H 0.5077 0.8009 0.9065 0.036 Uiso 1 1 calc R U . . .
C29 C 0.1271(3) 0.58102(16) 0.62848(17) 0.0205(7) Uani 1 1 d . . . . .
C30 C 0.0428(3) 0.55548(16) 0.58354(18) 0.0247(8) Uani 1 1 d . . . . .
H30 H 0.0100 0.5198 0.5920 0.030 Uiso 1 1 calc R U . . .
C31 C 0.0054(3) 0.58090(18) 0.52644(18) 0.0268(8) Uani 1 1 d . . . . .
H31 H -0.0488 0.5619 0.4952 0.032 Uiso 1 1 calc R U . . .
C32 C 0.0484(3) 0.63437(18) 0.51575(17) 0.0250(8) Uani 1 1 d . . . . .
H32 H 0.0195 0.6528 0.4776 0.030 Uiso 1 1 calc R U . . .
C33 C 0.1332(3) 0.66188(16) 0.55970(17) 0.0212(7) Uani 1 1 d . . . . .
C34 C 0.1627(3) 0.55300(16) 0.69132(18) 0.0236(8) Uani 1 1 d . . . . .
H34 H 0.2314 0.5751 0.7146 0.028 Uiso 1 1 calc R U . . .
C35 C 0.2043(4) 0.49176(19) 0.6873(2) 0.0347(10) Uani 1 1 d . . . . .
H35A H 0.1385 0.4687 0.6652 0.052 Uiso 1 1 calc R U . . .
H35B H 0.2296 0.4765 0.7290 0.052 Uiso 1 1 calc R U . . .
H35C H 0.2715 0.4906 0.6651 0.052 Uiso 1 1 calc R U . . .
C36 C 0.0616(4) 0.55612(19) 0.7282(2) 0.0325(9) Uani 1 1 d . . . . .
H36A H 0.0389 0.5959 0.7325 0.049 Uiso 1 1 calc R U . . .
H36B H 0.0882 0.5396 0.7692 0.049 Uiso 1 1 calc R U . . .
H36C H -0.0075 0.5348 0.7066 0.049 Uiso 1 1 calc R U . . .
C37 C 0.1782(4) 0.72038(17) 0.54636(17) 0.0250(8) Uani 1 1 d . . . . .
H37 H 0.2318 0.7336 0.5848 0.030 Uiso 1 1 calc R U . . .
C57 C 0.3601(3) 0.85071(16) 0.61189(16) 0.0220(7) Uani 1 1 d . . . . .
C41 C 0.7341(3) 0.78059(15) 0.77935(16) 0.0197(7) Uani 1 1 d . . . . .
C40 C 0.6944(3) 0.72427(15) 0.78720(16) 0.0165(6) Uani 1 1 d . . . . .
C56 C 0.3673(4) 0.89824(16) 0.57530(17) 0.0250(8) Uani 1 1 d . . . . .
H56 H 0.3168 0.9298 0.5784 0.030 Uiso 1 1 calc R U . . .
C42 C 0.8372(3) 0.79991(16) 0.81757(18) 0.0232(8) Uani 1 1 d . . . . .
H42 H 0.8606 0.8384 0.8146 0.028 Uiso 1 1 calc R U . . .
C55 C 0.4469(4) 0.90059(16) 0.53420(17) 0.0260(8) Uani 1 1 d . . . . .
H55 H 0.4499 0.9333 0.5093 0.031 Uiso 1 1 calc R U . . .
C43 C 0.9068(4) 0.76451(18) 0.85989(18) 0.0273(8) Uani 1 1 d . . . . .
H43 H 0.9768 0.7785 0.8855 0.033 Uiso 1 1 calc R U . . .
C54 C 0.5221(4) 0.85473(17) 0.52982(17) 0.0248(8) Uani 1 1 d . . . . .
H54 H 0.5765 0.8565 0.5018 0.030 Uiso 1 1 calc R U . . .
C44 C 0.8725(3) 0.70856(17) 0.86413(17) 0.0244(8) Uani 1 1 d . . . . .
H44 H 0.9211 0.6839 0.8923 0.029 Uiso 1 1 calc R U . . .
C53 C 0.5189(3) 0.80630(16) 0.56586(17) 0.0219(7) Uani 1 1 d . . . . .
C45 C 0.7692(3) 0.68740(15) 0.82840(17) 0.0193(7) Uani 1 1 d . . . . .
C46 C 0.6647(3) 0.81896(15) 0.73076(18) 0.0229(8) Uani 1 1 d . . . . .
H46 H 0.6124 0.7940 0.7005 0.028 Uiso 1 1 calc R U . . .
C47 C 0.7447(4) 0.85231(18) 0.69465(19) 0.0312(9) Uani 1 1 d . . . . .
H47A H 0.7983 0.8260 0.6784 0.047 Uiso 1 1 calc R U . . .
H47B H 0.7920 0.8799 0.7221 0.047 Uiso 1 1 calc R U . . .
H47C H 0.6950 0.8723 0.6603 0.047 Uiso 1 1 calc R U . . .
C58 C 0.6013(4) 0.75681(17) 0.56245(18) 0.0261(8) Uani 1 1 d . . . . .
H58A H 0.5532 0.7245 0.5429 0.031 Uiso 1 1 calc R U . . .
H58B H 0.6363 0.7452 0.6051 0.031 Uiso 1 1 calc R U . . .
C48 C 0.5830(4) 0.85909(17) 0.7584(2) 0.0309(9) Uani 1 1 d . . . . .
H48A H 0.5337 0.8808 0.7252 0.046 Uiso 1 1 calc R U . . .
H48B H 0.6315 0.8854 0.7871 0.046 Uiso 1 1 calc R U . . .
H48C H 0.5313 0.8369 0.7806 0.046 Uiso 1 1 calc R U . . .
C59 C 0.7024(4) 0.76722(19) 0.5274(2) 0.0339(9) Uani 1 1 d . . . . .
H59A H 0.6694 0.7745 0.4838 0.051 Uiso 1 1 calc R U . . .
H59B H 0.7541 0.7337 0.5306 0.051 Uiso 1 1 calc R U . . .
H59C H 0.7491 0.8002 0.5450 0.051 Uiso 1 1 calc R U . . .
C49 C 0.7319(3) 0.62637(15) 0.83543(17) 0.0208(7) Uani 1 1 d . . . . .
H49 H 0.6731 0.6163 0.7975 0.025 Uiso 1 1 calc R U . . .
C51 C 0.6681(4) 0.62077(17) 0.89019(18) 0.0252(8) Uani 1 1 d . . . . .
H51A H 0.5995 0.6466 0.8848 0.038 Uiso 1 1 calc R U . . .
H51B H 0.7232 0.6305 0.9283 0.038 Uiso 1 1 calc R U . . .
H51C H 0.6403 0.5816 0.8928 0.038 Uiso 1 1 calc R U . . .
C50 C 0.8354(4) 0.58404(18) 0.8405(2) 0.0293(9) Uani 1 1 d . . . . .
H50A H 0.8041 0.5452 0.8392 0.044 Uiso 1 1 calc R U . . .
H50B H 0.8907 0.5901 0.8795 0.044 Uiso 1 1 calc R U . . .
H50C H 0.8777 0.5898 0.8059 0.044 Uiso 1 1 calc R U . . .
C62 C 0.1312(5) 0.5358(2) 0.9636(2) 0.0443(12) Uani 1 1 d . . . . .
H62A H 0.0507 0.5380 0.9745 0.053 Uiso 1 1 calc R U . . .
H62B H 0.1766 0.5703 0.9791 0.053 Uiso 1 1 calc R U . . .
C61 C 0.1896(5) 0.8972(2) 0.6552(2) 0.0452(12) Uani 1 1 d . . . . .
H61A H 0.1415 0.9005 0.6137 0.068 Uiso 1 1 calc R U . . .
H61B H 0.2353 0.9323 0.6654 0.068 Uiso 1 1 calc R U . . .
H61C H 0.1370 0.8910 0.6853 0.068 Uiso 1 1 calc R U . . .
C60 C 0.2747(4) 0.84761(17) 0.65702(18) 0.0261(8) Uani 1 1 d . . . . .
H60A H 0.3219 0.8447 0.6993 0.031 Uiso 1 1 calc R U . . .
H60B H 0.2271 0.8123 0.6488 0.031 Uiso 1 1 calc R U . . .
C63 C 0.1953(5) 0.4831(2) 0.9904(3) 0.0504(13) Uani 1 1 d . . . . .
H63A H 0.1740 0.4735 1.0309 0.061 Uiso 1 1 calc R U . . .
H63B H 0.2829 0.4877 0.9955 0.061 Uiso 1 1 calc R U . . .
C52 C 0.4359(3) 0.80329(16) 0.60741(16) 0.0204(7) Uani 1 1 d . . . . .
C39 C 0.0761(4) 0.76365(19) 0.5318(2) 0.0367(10) Uani 1 1 d . . . . .
H39A H 0.1091 0.8013 0.5257 0.055 Uiso 1 1 calc R U . . .
H39B H 0.0322 0.7651 0.5662 0.055 Uiso 1 1 calc R U . . .
H39C H 0.0218 0.7522 0.4940 0.055 Uiso 1 1 calc R U . . .
C38 C 0.2524(4) 0.7184(2) 0.4957(2) 0.0375(10) Uani 1 1 d . . . . .
H38A H 0.2023 0.7062 0.4570 0.056 Uiso 1 1 calc R U . . .
H38B H 0.3184 0.6915 0.5071 0.056 Uiso 1 1 calc R U . . .
H38C H 0.2846 0.7563 0.4902 0.056 Uiso 1 1 calc R U . . .
C1 C 0.3754(3) 0.60108(15) 0.81819(16) 0.0171(7) Uani 1 1 d . . . . .

loop_
_atom_site_aniso_label
_atom_site_aniso_U_11
_atom_site_aniso_U_22
_atom_site_aniso_U_33
_atom_site_aniso_U_23
_atom_site_aniso_U_13
_atom_site_aniso_U_12
U1 0.01266(6) 0.01206(6) 0.01317(6) 0.00102(4) 0.00089(4) 0.00148(4)
O1 0.0439(19) 0.0395(18) 0.0370(17) 0.0048(14) 0.0096(14) -0.0004(15)
N1 0.0137(13) 0.0159(13) 0.0163(14) -0.0014(11) -0.0005(11) 0.0003(11)
C2 0.0221(18) 0.0211(18) 0.0210(17) 0.0031(14) 0.0040(14) 0.0000(14)
N2 0.0151(13) 0.0168(14) 0.0141(13) -0.0013(10) 0.0014(11) 0.0013(11)
C3 0.029(2) 0.0160(17) 0.0271(19) 0.0071(14) 0.0042(15) 0.0012(14)
N3 0.0148(14) 0.0205(15) 0.0181(14) -0.0014(11) 0.0014(11) 0.0003(11)
C4 0.0233(18) 0.0166(17) 0.0286(19) 0.0025(14) 0.0047(15) 0.0033(14)
N4 0.0228(15) 0.0178(14) 0.0206(15) 0.0066(12) -0.0002(12) -0.0021(12)
C5 0.0164(16) 0.0174(16) 0.0186(16) -0.0026(13) 0.0004(13) 0.0015(13)
N5 0.0184(14) 0.0154(13) 0.0175(14) 0.0013(11) 0.0026(11) 0.0006(11)
C6 0.0184(17) 0.0183(17) 0.0219(17) -0.0014(13) 0.0024(14) 0.0028(13)
N6 0.0226(15) 0.0141(13) 0.0166(14) 0.0014(11) 0.0027(11) 0.0023(11)
C7 0.040(2) 0.024(2) 0.032(2) -0.0006(16) 0.0138(18) 0.0129(17)
C65 0.065(4) 0.037(3) 0.049(3) 0.004(2) -0.004(3) -0.014(3)
C64 0.056(3) 0.039(3) 0.047(3) 0.005(2) 0.009(2) 0.004(2)
C8 0.0201(17) 0.0201(17) 0.0165(16) -0.0010(13) 0.0034(13) 0.0073(13)
C9 0.0185(17) 0.0237(18) 0.0201(17) -0.0015(14) 0.0022(14) 0.0060(14)
C10 0.0227(18) 0.0281(19) 0.0228(18) 0.0009(15) 0.0089(15) 0.0067(15)
C11 0.028(2) 0.032(2) 0.0204(18) 0.0003(15) 0.0078(15) 0.0110(16)
C12 0.0275(19) 0.032(2) 0.0162(17) -0.0052(15) 0.0019(14) 0.0098(16)
C13 0.0212(18) 0.0221(18) 0.0228(18) -0.0047(14) 0.0018(14) 0.0066(14)
C14 0.0218(19) 0.045(2) 0.0182(18) -0.0045(16) 0.0021(15) 0.0015(17)
C15 0.024(2) 0.032(2) 0.030(2) -0.0108(17) 0.0033(16) 0.0012(16)
C16 0.035(2) 0.055(3) 0.023(2) -0.0002(19) 0.0084(17) 0.013(2)
C17 0.0157(16) 0.0184(16) 0.0175(16) -0.0028(13) 0.0030(13) -0.0011(13)
C18 0.031(2) 0.0207(18) 0.0220(18) 0.0005(14) 0.0128(15) 0.0024(15)
C20 0.0198(18) 0.0242(18) 0.0242(18) 0.0024(14) 0.0082(14) 0.0032(14)
C24 0.0227(18) 0.0183(17) 0.0215(17) 0.0009(13) 0.0082(14) -0.0001(14)
C19 0.0195(17) 0.0167(16) 0.0175(16) 0.0020(13) 0.0073(13) 0.0028(13)
C21 0.0181(18) 0.0245(19) 0.038(2) 0.0060(16) 0.0124(16) 0.0066(14)
C22 0.029(2) 0.0170(18) 0.045(2) 0.0020(16) 0.0203(18) 0.0033(15)
C23 0.028(2) 0.0180(18) 0.037(2) -0.0046(15) 0.0151(17) -0.0018(15)
C25 0.023(2) 0.033(2) 0.036(2) -0.0053(18) 0.0008(17) 0.0071(16)
C26 0.036(2) 0.020(2) 0.083(4) -0.003(2) 0.027(3) 0.0060(18)
C28 0.0160(16) 0.0187(16) 0.0159(16) -0.0018(13) 0.0010(12) 0.0044(13)
C27 0.0255(19) 0.0239(19) 0.0226(18) -0.0036(14) 0.0017(15) 0.0002(15)
C29 0.0144(16) 0.0209(17) 0.0257(18) -0.0023(14) 0.0019(14) 0.0011(13)
C30 0.0196(18) 0.0217(18) 0.031(2) -0.0028(15) 0.0002(15) -0.0024(14)
C31 0.0193(18) 0.033(2) 0.0253(19) -0.0083(16) -0.0032(15) -0.0021(15)
C32 0.0225(18) 0.033(2) 0.0177(17) -0.0021(15) -0.0015(14) 0.0018(16)
C33 0.0163(17) 0.0225(18) 0.0241(18) -0.0009(14) 0.0018(14) 0.0039(14)
C34 0.0197(18) 0.0214(18) 0.0279(19) 0.0043(15) -0.0007(15) -0.0041(14)
C35 0.029(2) 0.031(2) 0.044(3) 0.0095(19) 0.0068(19) 0.0077(18)
C36 0.037(2) 0.030(2) 0.031(2) 0.0058(17) 0.0089(18) 0.0062(18)
C37 0.027(2) 0.0271(19) 0.0183(17) 0.0049(14) -0.0016(14) 0.0001(16)
C57 0.0243(18) 0.0226(18) 0.0162(16) 0.0011(14) -0.0037(14) -0.0055(14)
C41 0.0195(17) 0.0200(17) 0.0194(17) 0.0000(13) 0.0028(13) -0.0013(14)
C40 0.0156(16) 0.0172(16) 0.0173(16) -0.0017(13) 0.0046(13) 0.0002(13)
C56 0.034(2) 0.0184(17) 0.0208(18) 0.0019(14) -0.0008(15) 0.0014(15)
C42 0.0231(19) 0.0210(18) 0.0243(19) -0.0011(14) 0.0009(15) -0.0068(14)
C55 0.041(2) 0.0193(17) 0.0166(17) 0.0060(14) 0.0014(15) -0.0043(16)
C43 0.0228(19) 0.033(2) 0.0230(19) -0.0022(16) -0.0043(15) -0.0092(16)
C54 0.030(2) 0.0263(19) 0.0172(17) 0.0024(14) 0.0014(15) -0.0061(16)
C44 0.0206(18) 0.030(2) 0.0196(18) 0.0033(15) -0.0033(14) -0.0006(15)
C53 0.0228(18) 0.0232(18) 0.0176(17) 0.0024(14) -0.0023(14) -0.0044(14)
C45 0.0187(17) 0.0184(17) 0.0203(17) -0.0002(13) 0.0018(14) 0.0009(13)
C46 0.0262(19) 0.0177(17) 0.0230(18) 0.0024(14) -0.0005(15) -0.0045(14)
C47 0.040(2) 0.028(2) 0.025(2) 0.0034(16) 0.0044(17) -0.0052(18)
C58 0.0251(19) 0.0260(19) 0.0263(19) 0.0032(15) 0.0022(15) 0.0002(15)
C48 0.031(2) 0.023(2) 0.038(2) 0.0068(17) 0.0049(18) 0.0046(16)
C59 0.030(2) 0.029(2) 0.044(3) 0.0019(18) 0.0113(19) 0.0001(17)
C49 0.0199(17) 0.0197(17) 0.0212(17) 0.0017(14) -0.0005(14) 0.0011(14)
C51 0.0263(19) 0.0239(19) 0.0246(19) 0.0016(15) 0.0027(15) -0.0004(15)
C50 0.030(2) 0.027(2) 0.030(2) 0.0033(16) 0.0057(17) 0.0112(17)
C62 0.054(3) 0.042(3) 0.038(3) 0.007(2) 0.010(2) -0.003(2)
C61 0.049(3) 0.046(3) 0.045(3) 0.016(2) 0.022(2) 0.021(2)
C60 0.028(2) 0.0251(19) 0.0251(19) 0.0044(15) 0.0038(15) 0.0007(16)
C63 0.061(3) 0.042(3) 0.044(3) 0.013(2) -0.003(2) -0.002(3)
C52 0.0221(18) 0.0218(18) 0.0147(16) 0.0023(13) -0.0039(13) -0.0043(14)
C39 0.039(2) 0.030(2) 0.035(2) -0.0010(18) -0.0109(19) 0.0079(19)
C38 0.043(3) 0.041(3) 0.030(2) 0.0065(19) 0.0075(19) -0.005(2)
C1 0.0154(16) 0.0165(16) 0.0180(16) -0.0012(13) -0.0007(13) -0.0011(13)

loop_
_atom_type_symbol
_atom_type_description
_atom_type_scat_dispersion_real
_atom_type_scat_dispersion_imag
_atom_type_scat_source
C C 0.0181 0.0091 'International Tables Vol C Tables 4.2.6.8 and 6.1.1.4'
H H 0.0000 0.0000 'International Tables Vol C Tables 4.2.6.8 and 6.1.1.4'
N N 0.0311 0.0180 'International Tables Vol C Tables 4.2.6.8 and 6.1.1.4'
O O 0.0492 0.0322 'International Tables Vol C Tables 4.2.6.8 and 6.1.1.4'
U U -4.3638 13.4090 'International Tables Vol C Tables 4.2.6.8 and 6.1.1.4'

loop_
_geom_angle_atom_site_label_1
_geom_angle_atom_site_label_2
_geom_angle_atom_site_label_3
_geom_angle
_geom_angle_site_symmetry_1
_geom_angle_site_symmetry_3
_geom_angle_publ_flag
N5 U1 N6 167.13(12) . . ?
N5 U1 N4 96.75(12) . . ?
N6 U1 N4 96.11(12) . . ?
N5 U1 N2 85.91(11) . . ?
N6 U1 N2 88.63(11) . . ?
N4 U1 N2 118.04(11) . . ?
N5 U1 N3 85.87(11) . . ?
N6 U1 N3 87.69(10) . . ?
N4 U1 N3 117.20(11) . . ?
N2 U1 N3 124.72(9) . . ?
N5 U1 N1 83.32(10) . . ?
N6 U1 N1 83.81(10) . . ?
N4 U1 N1 179.64(12) . . ?
N2 U1 N1 62.31(9) . . ?
N3 U1 N1 62.45(9) . . ?
C62 O1 C65 108.1(4) . . ?
C1 N1 C5 119.1(3) . . ?
C1 N1 U1 120.5(2) . . ?
C5 N1 U1 120.4(2) . . ?
C3 C2 C1 119.1(3) . . ?
C3 C2 H2 120.4 . . ?
C1 C2 H2 120.4 . . ?
C17 N2 C19 119.0(3) . . ?
C17 N2 U1 123.8(2) . . ?
C19 N2 U1 117.2(2) . . ?
C2 C3 C4 118.9(3) . . ?
C2 C3 H3 120.6 . . ?
C4 C3 H3 120.6 . . ?
C6 N3 C8 119.5(3) . . ?
C6 N3 U1 123.4(2) . . ?
C8 N3 U1 117.1(2) . . ?
C3 C4 C5 119.3(3) . . ?
C3 C4 H4 120.3 . . ?
C5 C4 H4 120.3 . . ?
C52 N4 U1 177.6(3) . . ?
N1 C5 C4 121.6(3) . . ?
N1 C5 C6 116.3(3) . . ?
C4 C5 C6 122.0(3) . . ?
C28 N5 U1 169.2(2) . . ?
N3 C6 C5 117.2(3) . . ?
N3 C6 C7 124.8(3) . . ?
C5 C6 C7 118.0(3) . . ?
C40 N6 U1 171.7(2) . . ?
C6 C7 H7A 109.5 . . ?
C6 C7 H7B 109.5 . . ?
H7A C7 H7B 109.5 . . ?
C6 C7 H7C 109.5 . . ?
H7A C7 H7C 109.5 . . ?
H7B C7 H7C 109.5 . . ?
O1 C65 C64 107.5(4) . . ?
O1 C65 H65A 110.2 . . ?
C64 C65 H65A 110.2 . . ?
O1 C65 H65B 110.2 . . ?
C64 C65 H65B 110.2 . . ?
H65A C65 H65B 108.5 . . ?
C63 C64 C65 103.8(4) . . ?
C63 C64 H64A 111.0 . . ?
C65 C64 H64A 111.0 . . ?
C63 C64 H64B 111.0 . . ?
C65 C64 H64B 111.0 . . ?
H64A C64 H64B 109.0 . . ?
C9 C8 C13 121.6(3) . . ?
C9 C8 N3 119.3(3) . . ?
C13 C8 N3 119.1(3) . . ?
C10 C9 C8 118.4(3) . . ?
C10 C9 C14 119.7(3) . . ?
C8 C9 C14 121.9(3) . . ?
C11 C10 C9 121.7(4) . . ?
C11 C10 H10 119.2 . . ?
C9 C10 H10 119.2 . . ?
C12 C11 C10 118.0(4) . . ?
C12 C11 C16 121.4(4) . . ?
C10 C11 C16 120.6(4) . . ?
C11 C12 C13 122.7(4) . . ?
C11 C12 H12 118.6 . . ?
C13 C12 H12 118.6 . . ?
C12 C13 C8 117.6(4) . . ?
C12 C13 C15 120.2(3) . . ?
C8 C13 C15 122.2(3) . . ?
C9 C14 H14A 109.5 . . ?
C9 C14 H14B 109.5 . . ?
H14A C14 H14B 109.5 . . ?
C9 C14 H14C 109.5 . . ?
H14A C14 H14C 109.5 . . ?
H14B C14 H14C 109.5 . . ?
C13 C15 H15A 109.5 . . ?
C13 C15 H15B 109.5 . . ?
H15A C15 H15B 109.5 . . ?
C13 C15 H15C 109.5 . . ?
H15A C15 H15C 109.5 . . ?
H15B C15 H15C 109.5 . . ?
C11 C16 H16A 109.5 . . ?
C11 C16 H16B 109.5 . . ?
H16A C16 H16B 109.5 . . ?
C11 C16 H16C 109.5 . . ?
H16A C16 H16C 109.5 . . ?
H16B C16 H16C 109.5 . . ?
N2 C17 C1 116.5(3) . . ?
N2 C17 C18 125.1(3) . . ?
C1 C17 C18 118.3(3) . . ?
C17 C18 H18A 109.5 . . ?
C17 C18 H18B 109.5 . . ?
H18A C18 H18B 109.5 . . ?
C17 C18 H18C 109.5 . . ?
H18A C18 H18C 109.5 . . ?
H18B C18 H18C 109.5 . . ?
C21 C20 C19 117.6(4) . . ?
C21 C20 C25 119.8(4) . . ?
C19 C20 C25 122.5(3) . . ?
C23 C24 C19 117.5(3) . . ?
C23 C24 C27 120.8(3) . . ?
C19 C24 C27 121.6(3) . . ?
C20 C19 C24 122.1(3) . . ?
C20 C19 N2 120.2(3) . . ?
C24 C19 N2 117.8(3) . . ?
C22 C21 C20 122.4(4) . . ?
C22 C21 H21 118.8 . . ?
C20 C21 H21 118.8 . . ?
C21 C22 C23 118.0(4) . . ?
C21 C22 C26 120.4(4) . . ?
C23 C22 C26 121.5(4) . . ?
C22 C23 C24 122.4(4) . . ?
C22 C23 H23 118.8 . . ?
C24 C23 H23 118.8 . . ?
C20 C25 H25A 109.5 . . ?
C20 C25 H25B 109.5 . . ?
H25A C25 H25B 109.5 . . ?
C20 C25 H25C 109.5 . . ?
H25A C25 H25C 109.5 . . ?
H25B C25 H25C 109.5 . . ?
C22 C26 H26A 109.5 . . ?
C22 C26 H26B 109.5 . . ?
H26A C26 H26B 109.5 . . ?
C22 C26 H26C 109.5 . . ?
H26A C26 H26C 109.5 . . ?
H26B C26 H26C 109.5 . . ?
N5 C28 C33 120.7(3) . . ?
N5 C28 C29 120.3(3) . . ?
C33 C28 C29 118.9(3) . . ?
C24 C27 H27A 109.5 . . ?
C24 C27 H27B 109.5 . . ?
H27A C27 H27B 109.5 . . ?
C24 C27 H27C 109.5 . . ?
H27A C27 H27C 109.5 . . ?
H27B C27 H27C 109.5 . . ?
C30 C29 C28 119.6(3) . . ?
C30 C29 C34 119.9(3) . . ?
C28 C29 C34 120.4(3) . . ?
C29 C30 C31 121.4(4) . . ?
C29 C30 H30 119.3 . . ?
C31 C30 H30 119.3 . . ?
C32 C31 C30 119.0(3) . . ?
C32 C31 H31 120.5 . . ?
C30 C31 H31 120.5 . . ?
C31 C32 C33 121.6(4) . . ?
C31 C32 H32 119.2 . . ?
C33 C32 H32 119.2 . . ?
C32 C33 C28 119.0(3) . . ?
C32 C33 C37 120.2(3) . . ?
C28 C33 C37 120.8(3) . . ?
C29 C34 C35 113.1(3) . . ?
C29 C34 C36 111.1(3) . . ?
C35 C34 C36 110.4(3) . . ?
C29 C34 H34 107.3 . . ?
C35 C34 H34 107.3 . . ?
C36 C34 H34 107.3 . . ?
C34 C35 H35A 109.5 . . ?
C34 C35 H35B 109.5 . . ?
H35A C35 H35B 109.5 . . ?
C34 C35 H35C 109.5 . . ?
H35A C35 H35C 109.5 . . ?
H35B C35 H35C 109.5 . . ?
C34 C36 H36A 109.5 . . ?
C34 C36 H36B 109.5 . . ?
H36A C36 H36B 109.5 . . ?
C34 C36 H36C 109.5 . . ?
H36A C36 H36C 109.5 . . ?
H36B C36 H36C 109.5 . . ?
C38 C37 C33 111.6(3) . . ?
C38 C37 C39 111.5(4) . . ?
C33 C37 C39 111.9(3) . . ?
C38 C37 H37 107.2 . . ?
C33 C37 H37 107.2 . . ?
C39 C37 H37 107.2 . . ?
C56 C57 C52 119.4(4) . . ?
C56 C57 C60 122.1(4) . . ?
C52 C57 C60 118.5(3) . . ?
C42 C41 C40 118.9(3) . . ?
C42 C41 C46 120.7(3) . . ?
C40 C41 C46 120.4(3) . . ?
N6 C40 C41 120.7(3) . . ?
N6 C40 C45 120.7(3) . . ?
C41 C40 C45 118.6(3) . . ?
C57 C56 C55 121.5(4) . . ?
C57 C56 H56 119.3 . . ?
C55 C56 H56 119.3 . . ?
C43 C42 C41 121.8(4) . . ?
C43 C42 H42 119.1 . . ?
C41 C42 H42 119.1 . . ?
C56 C55 C54 119.6(3) . . ?
C56 C55 H55 120.2 . . ?
C54 C55 H55 120.2 . . ?
C44 C43 C42 118.9(3) . . ?
C44 C43 H43 120.5 . . ?
C42 C43 H43 120.5 . . ?
C55 C54 C53 121.1(4) . . ?
C55 C54 H54 119.5 . . ?
C53 C54 H54 119.5 . . ?
C43 C44 C45 121.7(4) . . ?
C43 C44 H44 119.1 . . ?
C45 C44 H44 119.1 . . ?
C54 C53 C52 119.5(4) . . ?
C54 C53 C58 121.6(4) . . ?
C52 C53 C58 118.9(3) . . ?
C44 C45 C40 119.6(3) . . ?
C44 C45 C49 120.6(3) . . ?
C40 C45 C49 119.8(3) . . ?
C41 C46 C48 111.5(3) . . ?
C41 C46 C47 113.0(3) . . ?
C48 C46 C47 110.6(3) . . ?
C41 C46 H46 107.1 . . ?
C48 C46 H46 107.1 . . ?
C47 C46 H46 107.1 . . ?
C46 C47 H47A 109.5 . . ?
C46 C47 H47B 109.5 . . ?
H47A C47 H47B 109.5 . . ?
C46 C47 H47C 109.5 . . ?
H47A C47 H47C 109.5 . . ?
H47B C47 H47C 109.5 . . ?
C53 C58 C59 115.9(3) . . ?
C53 C58 H58A 108.3 . . ?
C59 C58 H58A 108.3 . . ?
C53 C58 H58B 108.3 . . ?
C59 C58 H58B 108.3 . . ?
H58A C58 H58B 107.4 . . ?
C46 C48 H48A 109.5 . . ?
C46 C48 H48B 109.5 . . ?
H48A C48 H48B 109.5 . . ?
C46 C48 H48C 109.5 . . ?
H48A C48 H48C 109.5 . . ?
H48B C48 H48C 109.5 . . ?
C58 C59 H59A 109.5 . . ?
C58 C59 H59B 109.5 . . ?
H59A C59 H59B 109.5 . . ?
C58 C59 H59C 109.5 . . ?
H59A C59 H59C 109.5 . . ?
H59B C59 H59C 109.5 . . ?
C45 C49 C51 110.2(3) . . ?
C45 C49 C50 113.4(3) . . ?
C51 C49 C50 110.9(3) . . ?
C45 C49 H49 107.3 . . ?
C51 C49 H49 107.3 . . ?
C50 C49 H49 107.3 . . ?
C49 C51 H51A 109.5 . . ?
C49 C51 H51B 109.5 . . ?
H51A C51 H51B 109.5 . . ?
C49 C51 H51C 109.5 . . ?
H51A C51 H51C 109.5 . . ?
H51B C51 H51C 109.5 . . ?
C49 C50 H50A 109.5 . . ?
C49 C50 H50B 109.5 . . ?
H50A C50 H50B 109.5 . . ?
C49 C50 H50C 109.5 . . ?
H50A C50 H50C 109.5 . . ?
H50B C50 H50C 109.5 . . ?
O1 C62 C63 105.2(4) . . ?
O1 C62 H62A 110.7 . . ?
C63 C62 H62A 110.7 . . ?
O1 C62 H62B 110.7 . . ?
C63 C62 H62B 110.7 . . ?
H62A C62 H62B 108.8 . . ?
C60 C61 H61A 109.5 . . ?
C60 C61 H61B 109.5 . . ?
H61A C61 H61B 109.5 . . ?
C60 C61 H61C 109.5 . . ?
H61A C61 H61C 109.5 . . ?
H61B C61 H61C 109.5 . . ?
C57 C60 C61 115.4(3) . . ?
C57 C60 H60A 108.4 . . ?
C61 C60 H60A 108.4 . . ?
C57 C60 H60B 108.4 . . ?
C61 C60 H60B 108.4 . . ?
H60A C60 H60B 107.5 . . ?
C62 C63 C64 103.0(4) . . ?
C62 C63 H63A 111.2 . . ?
C64 C63 H63A 111.2 . . ?
C62 C63 H63B 111.2 . . ?
C64 C63 H63B 111.2 . . ?
H63A C63 H63B 109.1 . . ?
N4 C52 C57 120.3(3) . . ?
N4 C52 C53 120.7(3) . . ?
C57 C52 C53 118.9(3) . . ?
C37 C39 H39A 109.5 . . ?
C37 C39 H39B 109.5 . . ?
H39A C39 H39B 109.5 . . ?
C37 C39 H39C 109.5 . . ?
H39A C39 H39C 109.5 . . ?
H39B C39 H39C 109.5 . . ?
C37 C38 H38A 109.5 . . ?
C37 C38 H38B 109.5 . . ?
H38A C38 H38B 109.5 . . ?
C37 C38 H38C 109.5 . . ?
H38A C38 H38C 109.5 . . ?
H38B C38 H38C 109.5 . . ?
N1 C1 C2 121.9(3) . . ?
N1 C1 C17 116.6(3) . . ?
C2 C1 C17 121.6(3) . . ?

loop_
_geom_bond_atom_site_label_1
_geom_bond_atom_site_label_2
_geom_bond_distance
_geom_bond_site_symmetry_2
_geom_bond_publ_flag
U1 N5 1.987(3) . ?
U1 N6 1.988(3) . ?
U1 N4 2.033(3) . ?
U1 N2 2.558(3) . ?
U1 N3 2.564(3) . ?
U1 N1 2.589(3) . ?
O1 C62 1.402(6) . ?
O1 C65 1.429(6) . ?
N1 C1 1.343(5) . ?
N1 C5 1.350(4) . ?
C2 C3 1.383(5) . ?
C2 C1 1.398(5) . ?
C2 H2 0.9500 . ?
N2 C17 1.284(5) . ?
N2 C19 1.445(4) . ?
C3 C4 1.387(5) . ?
C3 H3 0.9500 . ?
N3 C6 1.283(5) . ?
N3 C8 1.451(4) . ?
C4 C5 1.393(5) . ?
C4 H4 0.9500 . ?
N4 C52 1.359(5) . ?
C5 C6 1.486(5) . ?
N5 C28 1.397(4) . ?
C6 C7 1.502(5) . ?
N6 C40 1.399(5) . ?
C7 H7A 0.9800 . ?
C7 H7B 0.9800 . ?
C7 H7C 0.9800 . ?
C65 C64 1.516(7) . ?
C65 H65A 0.9900 . ?
C65 H65B 0.9900 . ?
C64 C63 1.516(8) . ?
C64 H64A 0.9900 . ?
C64 H64B 0.9900 . ?
C8 C9 1.396(5) . ?
C8 C13 1.403(5) . ?
C9 C10 1.395(5) . ?
C9 C14 1.505(5) . ?
C10 C11 1.393(6) . ?
C10 H10 0.9500 . ?
C11 C12 1.387(6) . ?
C11 C16 1.514(5) . ?
C12 C13 1.390(5) . ?
C12 H12 0.9500 . ?
C13 C15 1.506(5) . ?
C14 H14A 0.9800 . ?
C14 H14B 0.9800 . ?
C14 H14C 0.9800 . ?
C15 H15A 0.9800 . ?
C15 H15B 0.9800 . ?
C15 H15C 0.9800 . ?
C16 H16A 0.9800 . ?
C16 H16B 0.9800 . ?
C16 H16C 0.9800 . ?
C17 C1 1.488(5) . ?
C17 C18 1.493(5) . ?
C18 H18A 0.9800 . ?
C18 H18B 0.9800 . ?
C18 H18C 0.9800 . ?
C20 C21 1.395(5) . ?
C20 C19 1.400(5) . ?
C20 C25 1.506(6) . ?
C24 C23 1.395(5) . ?
C24 C19 1.400(5) . ?
C24 C27 1.501(5) . ?
C21 C22 1.386(6) . ?
C21 H21 0.9500 . ?
C22 C23 1.390(6) . ?
C22 C26 1.510(5) . ?
C23 H23 0.9500 . ?
C25 H25A 0.9800 . ?
C25 H25B 0.9800 . ?
C25 H25C 0.9800 . ?
C26 H26A 0.9800 . ?
C26 H26B 0.9800 . ?
C26 H26C 0.9800 . ?
C28 C33 1.415(5) . ?
C28 C29 1.418(5) . ?
C27 H27A 0.9800 . ?
C27 H27B 0.9800 . ?
C27 H27C 0.9800 . ?
C29 C30 1.386(5) . ?
C29 C34 1.520(5) . ?
C30 C31 1.388(6) . ?
C30 H30 0.9500 . ?
C31 C32 1.385(6) . ?
C31 H31 0.9500 . ?
C32 C33 1.397(5) . ?
C32 H32 0.9500 . ?
C33 C37 1.516(5) . ?
C34 C35 1.524(6) . ?
C34 C36 1.524(6) . ?
C34 H34 1.0000 . ?
C35 H35A 0.9800 . ?
C35 H35B 0.9800 . ?
C35 H35C 0.9800 . ?
C36 H36A 0.9800 . ?
C36 H36B 0.9800 . ?
C36 H36C 0.9800 . ?
C37 C38 1.515(6) . ?
C37 C39 1.536(6) . ?
C37 H37 1.0000 . ?
C57 C56 1.389(5) . ?
C57 C52 1.424(5) . ?
C57 C60 1.511(5) . ?
C41 C42 1.393(5) . ?
C41 C40 1.420(5) . ?
C41 C46 1.510(5) . ?
C40 C45 1.423(5) . ?
C56 C55 1.391(6) . ?
C56 H56 0.9500 . ?
C42 C43 1.387(6) . ?
C42 H42 0.9500 . ?
C55 C54 1.391(6) . ?
C55 H55 0.9500 . ?
C43 C44 1.381(6) . ?
C43 H43 0.9500 . ?
C54 C53 1.392(5) . ?
C54 H54 0.9500 . ?
C44 C45 1.385(5) . ?
C44 H44 0.9500 . ?
C53 C52 1.429(5) . ?
C53 C58 1.506(5) . ?
C45 C49 1.513(5) . ?
C46 C48 1.526(6) . ?
C46 C47 1.528(5) . ?
C46 H46 1.0000 . ?
C47 H47A 0.9800 . ?
C47 H47B 0.9800 . ?
C47 H47C 0.9800 . ?
C58 C59 1.516(6) . ?
C58 H58A 0.9900 . ?
C58 H58B 0.9900 . ?
C48 H48A 0.9800 . ?
C48 H48B 0.9800 . ?
C48 H48C 0.9800 . ?
C59 H59A 0.9800 . ?
C59 H59B 0.9800 . ?
C59 H59C 0.9800 . ?
C49 C51 1.520(5) . ?
C49 C50 1.532(5) . ?
C49 H49 1.0000 . ?
C51 H51A 0.9800 . ?
C51 H51B 0.9800 . ?
C51 H51C 0.9800 . ?
C50 H50A 0.9800 . ?
C50 H50B 0.9800 . ?
C50 H50C 0.9800 . ?
C62 C63 1.505(7) . ?
C62 H62A 0.9900 . ?
C62 H62B 0.9900 . ?
C61 C60 1.512(6) . ?
C61 H61A 0.9800 . ?
C61 H61B 0.9800 . ?
C61 H61C 0.9800 . ?
C60 H60A 0.9900 . ?
C60 H60B 0.9900 . ?
C63 H63A 0.9900 . ?
C63 H63B 0.9900 . ?
C39 H39A 0.9800 . ?
C39 H39B 0.9800 . ?
C39 H39C 0.9800 . ?
C38 H38A 0.9800 . ?
C38 H38B 0.9800 . ?
C38 H38C 0.9800 . ?

loop_
_geom_torsion_atom_site_label_1
_geom_torsion_atom_site_label_2
_geom_torsion_atom_site_label_3
_geom_torsion_atom_site_label_4
_geom_torsion
_geom_torsion_site_symmetry_1
_geom_torsion_site_symmetry_2
_geom_torsion_site_symmetry_3
_geom_torsion_site_symmetry_4
_geom_torsion_publ_flag
C1 C2 C3 C4 -1.5(6) . . . . ?
C2 C3 C4 C5 -1.0(6) . . . . ?
C1 N1 C5 C4 -2.9(5) . . . . ?
U1 N1 C5 C4 177.8(3) . . . . ?
C1 N1 C5 C6 174.7(3) . . . . ?
U1 N1 C5 C6 -4.5(4) . . . . ?
C3 C4 C5 N1 3.2(6) . . . . ?
C3 C4 C5 C6 -174.3(3) . . . . ?
C8 N3 C6 C5 -177.6(3) . . . . ?
U1 N3 C6 C5 3.0(4) . . . . ?
C8 N3 C6 C7 1.0(6) . . . . ?
U1 N3 C6 C7 -178.3(3) . . . . ?
N1 C5 C6 N3 1.0(5) . . . . ?
C4 C5 C6 N3 178.7(3) . . . . ?
N1 C5 C6 C7 -177.7(3) . . . . ?
C4 C5 C6 C7 0.0(5) . . . . ?
C62 O1 C65 C64 -18.6(6) . . . . ?
O1 C65 C64 C63 -3.8(6) . . . . ?
C6 N3 C8 C9 -93.3(4) . . . . ?
U1 N3 C8 C9 86.0(3) . . . . ?
C6 N3 C8 C13 88.5(4) . . . . ?
U1 N3 C8 C13 -92.2(3) . . . . ?
C13 C8 C9 C10 0.8(5) . . . . ?
N3 C8 C9 C10 -177.3(3) . . . . ?
C13 C8 C9 C14 -178.1(4) . . . . ?
N3 C8 C9 C14 3.8(5) . . . . ?
C8 C9 C10 C11 1.2(6) . . . . ?
C14 C9 C10 C11 -179.8(4) . . . . ?
C9 C10 C11 C12 -2.0(6) . . . . ?
C9 C10 C11 C16 178.7(4) . . . . ?
C10 C11 C12 C13 0.9(6) . . . . ?
C16 C11 C12 C13 -179.8(4) . . . . ?
C11 C12 C13 C8 1.0(6) . . . . ?
C11 C12 C13 C15 -177.2(4) . . . . ?
C9 C8 C13 C12 -1.9(5) . . . . ?
N3 C8 C13 C12 176.2(3) . . . . ?
C9 C8 C13 C15 176.3(3) . . . . ?
N3 C8 C13 C15 -5.6(5) . . . . ?
C19 N2 C17 C1 -175.4(3) . . . . ?
U1 N2 C17 C1 6.1(4) . . . . ?
C19 N2 C17 C18 5.1(5) . . . . ?
U1 N2 C17 C18 -173.4(3) . . . . ?
C21 C20 C19 C24 0.6(5) . . . . ?
C25 C20 C19 C24 -175.6(4) . . . . ?
C21 C20 C19 N2 -179.2(3) . . . . ?
C25 C20 C19 N2 4.6(5) . . . . ?
C23 C24 C19 C20 -1.0(5) . . . . ?
C27 C24 C19 C20 174.9(3) . . . . ?
C23 C24 C19 N2 178.8(3) . . . . ?
C27 C24 C19 N2 -5.3(5) . . . . ?
C17 N2 C19 C20 -94.5(4) . . . . ?
U1 N2 C19 C20 84.1(3) . . . . ?
C17 N2 C19 C24 85.7(4) . . . . ?
U1 N2 C19 C24 -95.7(3) . . . . ?
C19 C20 C21 C22 -0.9(6) . . . . ?
C25 C20 C21 C22 175.5(4) . . . . ?
C20 C21 C22 C23 1.4(6) . . . . ?
C20 C21 C22 C26 -176.1(4) . . . . ?
C21 C22 C23 C24 -1.8(6) . . . . ?
C26 C22 C23 C24 175.7(4) . . . . ?
C19 C24 C23 C22 1.6(6) . . . . ?
C27 C24 C23 C22 -174.3(4) . . . . ?
U1 N5 C28 C33 -44.6(14) . . . . ?
U1 N5 C28 C29 132.0(12) . . . . ?
N5 C28 C29 C30 -169.2(3) . . . . ?
C33 C28 C29 C30 7.5(5) . . . . ?
N5 C28 C29 C34 11.2(5) . . . . ?
C33 C28 C29 C34 -172.1(3) . . . . ?
C28 C29 C30 C31 -1.8(6) . . . . ?
C34 C29 C30 C31 177.8(4) . . . . ?
C29 C30 C31 C32 -3.8(6) . . . . ?
C30 C31 C32 C33 3.5(6) . . . . ?
C31 C32 C33 C28 2.2(6) . . . . ?
C31 C32 C33 C37 179.9(4) . . . . ?
N5 C28 C33 C32 169.0(3) . . . . ?
C29 C28 C33 C32 -7.7(5) . . . . ?
N5 C28 C33 C37 -8.7(5) . . . . ?
C29 C28 C33 C37 174.6(3) . . . . ?
C30 C29 C34 C35 54.3(5) . . . . ?
C28 C29 C34 C35 -126.1(4) . . . . ?
C30 C29 C34 C36 -70.4(5) . . . . ?
C28 C29 C34 C36 109.2(4) . . . . ?
C32 C33 C37 C38 -68.0(5) . . . . ?
C28 C33 C37 C38 109.7(4) . . . . ?
C32 C33 C37 C39 57.8(5) . . . . ?
C28 C33 C37 C39 -124.6(4) . . . . ?
C42 C41 C40 N6 174.1(3) . . . . ?
C46 C41 C40 N6 -5.3(5) . . . . ?
C42 C41 C40 C45 -7.8(5) . . . . ?
C46 C41 C40 C45 172.8(3) . . . . ?
C52 C57 C56 C55 0.1(6) . . . . ?
C60 C57 C56 C55 179.6(4) . . . . ?
C40 C41 C42 C43 4.7(6) . . . . ?
C46 C41 C42 C43 -175.8(4) . . . . ?
C57 C56 C55 C54 -0.6(6) . . . . ?
C41 C42 C43 C44 0.0(6) . . . . ?
C56 C55 C54 C53 0.1(6) . . . . ?
C42 C43 C44 C45 -1.7(6) . . . . ?
C55 C54 C53 C52 0.9(6) . . . . ?
C55 C54 C53 C58 -178.8(4) . . . . ?
C43 C44 C45 C40 -1.5(6) . . . . ?
C43 C44 C45 C49 -178.1(4) . . . . ?
N6 C40 C45 C44 -175.6(3) . . . . ?
C41 C40 C45 C44 6.2(5) . . . . ?
N6 C40 C45 C49 1.0(5) . . . . ?
C41 C40 C45 C49 -177.2(3) . . . . ?
C42 C41 C46 C48 -81.3(4) . . . . ?
C40 C41 C46 C48 98.1(4) . . . . ?
C42 C41 C46 C47 44.0(5) . . . . ?
C40 C41 C46 C47 -136.6(4) . . . . ?
C54 C53 C58 C59 11.3(5) . . . . ?
C52 C53 C58 C59 -168.4(4) . . . . ?
C44 C45 C49 C51 81.7(4) . . . . ?
C40 C45 C49 C51 -94.9(4) . . . . ?
C44 C45 C49 C50 -43.4(5) . . . . ?
C40 C45 C49 C50 140.0(3) . . . . ?
C65 O1 C62 C63 33.6(6) . . . . ?
C56 C57 C60 C61 5.6(6) . . . . ?
C52 C57 C60 C61 -174.8(4) . . . . ?
O1 C62 C63 C64 -34.8(6) . . . . ?
C65 C64 C63 C62 22.7(6) . . . . ?
C56 C57 C52 N4 179.3(3) . . . . ?
C60 C57 C52 N4 -0.3(5) . . . . ?
C56 C57 C52 C53 0.9(5) . . . . ?
C60 C57 C52 C53 -178.6(3) . . . . ?
C54 C53 C52 N4 -179.7(3) . . . . ?
C58 C53 C52 N4 0.0(5) . . . . ?
C54 C53 C52 C57 -1.4(5) . . . . ?
C58 C53 C52 C57 178.3(3) . . . . ?
C5 N1 C1 C2 0.4(5) . . . . ?
U1 N1 C1 C2 179.6(3) . . . . ?
C5 N1 C1 C17 179.9(3) . . . . ?
U1 N1 C1 C17 -0.9(4) . . . . ?
C3 C2 C1 N1 1.8(5) . . . . ?
C3 C2 C1 C17 -177.6(3) . . . . ?
N2 C17 C1 N1 -3.3(5) . . . . ?
C18 C17 C1 N1 176.3(3) . . . . ?
N2 C17 C1 C2 176.2(3) . . . . ?
C18 C17 C1 C2 -4.2(5) . . . . ?
